data_1562384
loop_
_publ_author_name
'P N, Ravi Shankar'
'Panda, Debendra Prasad'
'Sundaresan, Athinarayanan'

_publ_section_title
;
 Switchable and Nonswitchable Polarization in Doubly Ordered Perovskites
 NaLnCoWO6 (Ln = Er, Tm, Yb, and Lu)
;
_journal_issue 19
_journal_name_full 'The Journal of Physical Chemistry C'
_journal_page_first 10803
_journal_page_last 10809
_journal_paper_doi 10.1021/acs.jpcc.1c02316
_journal_volume 125
_journal_year 2021
_chemical_formula_sum 'Co Na O6 W Yb'
_chemical_formula_weight 534.79937
_space_group_IT_number 4
_space_group_name_Hall 'P 2yb'
_space_group_name_H-M_alt 'P 1 21 1'
_symmetry_cell_setting monoclinic
_symmetry_space_group_name_Hall 'P 2yb'
_symmetry_space_group_name_H-M 'P 1 21 1'
_cell_angle_alpha 90.0000
_cell_angle_beta 90.2794(7)
_cell_angle_gamma 90.0000
_cell_formula_units_Z 2
_cell_length_a 5.31027(6)
_cell_length_b 5.51156(7)
_cell_length_c 7.77110(7)
_cell_measurement_temperature 300
_cell_volume 227.441(4)
_computing_structure_refinement FULLPROF
_diffrn_ambient_temperature 300
_diffrn_measurement_device_type Panalytical
_diffrn_radiation_monochromator 1.540596
_diffrn_radiation_type "'Cu K\a'"
_diffrn_radiation_wavelength 1.540596
_pd_instr_location ' ?'
_pd_meas_2theta_range_inc 0.013130
_pd_meas_2theta_range_max 119.99345
_pd_meas_2theta_range_min 10.00107
_pd_meas_number_of_points 8378
_pd_proc_2theta_range_inc 0.013130
_pd_proc_2theta_range_max 119.7888
_pd_proc_2theta_range_min 9.7964
_pd_proc_ls_pref_orient_corr ' ?'
_pd_proc_ls_prof_R_factor 4.5452
_pd_proc_ls_prof_wR_expected 2.6329
_pd_proc_ls_prof_wR_factor 6.2299
_pd_proc_wavelength 1.540596
_pd_spec_mounting ' ?'
_refine_ls_goodness_of_fit_all 5.5987
_refine_ls_number_parameters 31
_refine_ls_number_reflns 389
_refine_ls_number_restraints 0
_refine_ls_R_I_factor 13.4690
_cod_data_source_file naybcowo6.cif
_cod_data_source_block NaYbCoWO6
_cod_depositor_comments
;
The following automatic conversions were performed:

data item '_symmetry_cell_setting' value 'Monoclinic' was changed to
'monoclinic' in accordance with the
/home/data/users/saulius/crontab/automatic-downloads/rss-feeds/ACS/lib/dictionaries/cif_core.dic
dictionary named 'cif_core.dic' version 2.4.2 last updated on
2011-04-26.

Automatic conversion script
Id: cif_fix_values 7556 2019-12-06 15:28:31Z antanas 

 Adding full bibliography for 1562381--1562385.cif.
;
_cod_original_formula_sum 'Na Yb Co W O6'
_cod_database_code 1562384
_pd_proc_ls_prof_cr_factor 28.9357
_pd_proc_ls_prof_cwr_factor 21.4536
_pd_proc_ls_prof_cwr_expected 9.0669
_pd_proc_ls_prof_chi2 5.5987
_pd_proc_ls_prof_echi2 5.8053

loop_
_symmetry_equiv_pos_as_xyz
x,y,z
-x,y+1/2,-z

loop_
_atom_site_label
_atom_site_fract_x
_atom_site_fract_y
_atom_site_fract_z
_atom_site_U_iso_or_equiv
_atom_site_occupancy
_atom_site_adp_type
_atom_site_type_symbol
Na1 0.216(4) 0.211(3) 0.015(2) 0.01148 0.96057(7) Uiso Na
Yb2 0.216(4) 0.211(3) 0.015(2) 0.01148 0.03943(7) Uiso Yb
Yb1 0.2622(8) 0.3144(6) 0.5023(5) 0.00286 0.96057(7) Uiso Yb
Na2 0.2622(8) 0.3144(6) 0.5023(5) 0.00286 0.03943(7) Uiso Na
Co 0.752(3) 0.24762 0.2426(11) 0.00305 1.00000(7) Uiso Co
W 0.7634(7) 0.25000 0.7622(3) 0.00337 1.00000(7) Uiso W
O1 0.548(6) 0.55842 0.716(4) 0.01267 1.00000(7) Uiso O
O2 0.611(5) 0.582(5) 0.276(4) 0.01267 1.00000(7) Uiso O
O3 -0.0755 -0.0605 0.214(4) 0.01267 1.00000(7) Uiso O
O4 -0.0436 -0.0579 0.790(4) 0.01267 1.00000(7) Uiso O
O5 0.830(5) 0.234(6) 0.498(4) 0.01267 1.00000(7) Uiso O
O6 0.676(5) 0.259(7) -0.003(3) 0.01267 1.00000(7) Uiso O

loop_
_atom_type_symbol
_atom_type_scat_Cromer_Mann_a1
_atom_type_scat_Cromer_Mann_b1
_atom_type_scat_Cromer_Mann_a2
_atom_type_scat_Cromer_Mann_b2
_atom_type_scat_Cromer_Mann_a3
_atom_type_scat_Cromer_Mann_b3
_atom_type_scat_Cromer_Mann_a4
_atom_type_scat_Cromer_Mann_b4
_atom_type_scat_Cromer_Mann_c
_atom_type_scat_dispersion_real
_atom_type_scat_dispersion_imag
_atom_type_scat_source
na 4.76260 3.28500 3.17360 8.84220 1.26740 0.31360 1.11280 129.42400 0.67600 0.12900 0.12400 International_Tables_for_Crystallography_Vol.C(1991)_Tables_6.1.1.4_and_6.1.1.5
yb 28.66410 1.98890 15.43450 0.25712 15.30870 10.66470 2.98963 100.41700 7.56672 -7.70100 4.43200 International_Tables_for_Crystallography_Vol.C(1991)_Tables_6.1.1.4_and_6.1.1.5
co 12.28410 4.27910 7.34090 0.27840 4.00340 13.53590 2.34880 71.16920 1.01180 -2.46400 3.60800 International_Tables_for_Crystallography_Vol.C(1991)_Tables_6.1.1.4_and_6.1.1.5
w 29.08180 1.72029 15.43000 9.22590 14.43270 0.32170 5.11982 57.05600 9.88750 -6.04800 5.57700 International_Tables_for_Crystallography_Vol.C(1991)_Tables_6.1.1.4_and_6.1.1.5
o 3.04850 13.27710 2.28680 5.70110 1.54630 0.32390 0.86700 32.90890 0.25080 0.04700 0.03200 International_Tables_for_Crystallography_Vol.C(1991)_Tables_6.1.1.4_and_6.1.1.5

loop_
_geom_angle_atom_site_label_1
_geom_angle_atom_site_label_2
_geom_angle_atom_site_label_3
_geom_angle
_geom_angle_site_symmetry_1
_geom_angle_site_symmetry_3
_geom_angle_publ_flag
O1 Na1 O2 117.0(20) 2_646 2_645 ?
O1 Na1 O3 68.0(12) 2_646 1_555 ?
O1 Na1 O3 164(2) 2_646 2_555 ?
O1 Na1 O4 126.8(18) 2_646 1_554 ?
O1 Na1 O4 80.3(13) 2_646 2_556 ?
O1 Na1 O6 123.4(18) 2_646 1_455 ?
O1 Na1 O6 66.5(15) 2_646 1_555 ?
O1 Na1 O6 66.6(15) 2_646 2_645 ?
O2 Na1 O3 125.0(18) 2_645 1_555 ?
O2 Na1 O3 65.4(13) 2_645 2_555 ?
O2 Na1 O4 56.7(11) 2_645 1_554 ?
O2 Na1 O4 159(2) 2_645 2_556 ?
O2 Na1 O6 110.2(17) 2_645 1_455 ?
O2 Na1 O6 67.5(15) 2_645 1_555 ?
O2 Na1 O6 67.3(16) 2_645 2_645 ?
O3 Na1 O3 124.8(16) 1_555 2_555 ?
O3 Na1 O4 76.6(14) 1_555 1_554 ?
O3 Na1 O4 71.2(9) 1_555 2_556 ?
O3 Na1 O6 59.8(12) 1_555 1_455 ?
O3 Na1 O6 132.5(16) 1_555 1_555 ?
O3 Na1 O6 66.7(13) 1_555 2_645 ?
O3 Na1 O4 68.5(9) 2_555 1_554 ?
O3 Na1 O4 94.7(19) 2_555 2_556 ?
O3 Na1 O6 66.0(13) 2_555 1_455 ?
O3 Na1 O6 102.4(16) 2_555 1_555 ?
O3 Na1 O6 125.2(20) 2_555 2_645 ?
O4 Na1 O4 124.1(17) 1_554 2_556 ?
O4 Na1 O6 60.6(12) 1_554 1_455 ?
O4 Na1 O6 122.1(15) 1_554 1_555 ?
O4 Na1 O6 63.3(13) 1_554 2_645 ?
O4 Na1 O6 63.9(13) 2_556 1_455 ?
O4 Na1 O6 113.3(16) 2_556 1_555 ?
O4 Na1 O6 133(2) 2_556 2_645 ?
O6 Na1 O6 167.1(19) 1_455 1_555 ?
O6 Na1 O6 108.1(19) 1_455 2_645 ?
O6 Na1 O6 83.1(19) 1_555 2_645 ?
O1 Yb2 O2 117.0(20) 2_646 2_645 ?
O1 Yb2 O3 68.0(12) 2_646 1_555 ?
O1 Yb2 O3 164(2) 2_646 2_555 ?
O1 Yb2 O4 126.8(18) 2_646 1_554 ?
O1 Yb2 O4 80.3(13) 2_646 2_556 ?
O1 Yb2 O6 123.4(18) 2_646 1_455 ?
O1 Yb2 O6 66.5(15) 2_646 1_555 ?
O1 Yb2 O6 66.6(15) 2_646 2_645 ?
O2 Yb2 O3 125.0(18) 2_645 1_555 ?
O2 Yb2 O3 65.4(13) 2_645 2_555 ?
O2 Yb2 O4 56.7(11) 2_645 1_554 ?
O2 Yb2 O4 159(2) 2_645 2_556 ?
O2 Yb2 O6 110.2(17) 2_645 1_455 ?
O2 Yb2 O6 67.5(15) 2_645 1_555 ?
O2 Yb2 O6 67.3(16) 2_645 2_645 ?
O3 Yb2 O3 124.8(16) 1_555 2_555 ?
O3 Yb2 O4 76.6(14) 1_555 1_554 ?
O3 Yb2 O4 71.2(9) 1_555 2_556 ?
O3 Yb2 O6 59.8(12) 1_555 1_455 ?
O3 Yb2 O6 132.5(16) 1_555 1_555 ?
O3 Yb2 O6 66.7(13) 1_555 2_645 ?
O3 Yb2 O4 68.5(9) 2_555 1_554 ?
O3 Yb2 O4 94.7(19) 2_555 2_556 ?
O3 Yb2 O6 66.0(13) 2_555 1_455 ?
O3 Yb2 O6 102.4(16) 2_555 1_555 ?
O3 Yb2 O6 125.2(20) 2_555 2_645 ?
O4 Yb2 O4 124.1(17) 1_554 2_556 ?
O4 Yb2 O6 60.6(12) 1_554 1_455 ?
O4 Yb2 O6 122.1(15) 1_554 1_555 ?
O4 Yb2 O6 63.3(13) 1_554 2_645 ?
O4 Yb2 O6 63.9(13) 2_556 1_455 ?
O4 Yb2 O6 113.3(16) 2_556 1_555 ?
O4 Yb2 O6 133(2) 2_556 2_645 ?
O6 Yb2 O6 167.1(19) 1_455 1_555 ?
O6 Yb2 O6 108.1(19) 1_455 2_645 ?
O6 Yb2 O6 83.1(19) 1_555 2_645 ?
O1 Yb1 O1 120.0(16) 1_555 2_646 ?
O1 Yb1 O2 76.0(14) 1_555 1_555 ?
O1 Yb1 O2 68.6(12) 1_555 2_646 ?
O1 Yb1 O3 62.2(11) 1_555 2_556 ?
O1 Yb1 O4 131.3(18) 1_555 2_556 ?
O1 Yb1 O5 132.3(19) 1_555 1_455 ?
O1 Yb1 O5 67.5(15) 1_555 2_656 ?
O1 Yb1 O2 67.1(11) 2_646 1_555 ?
O1 Yb1 O2 94.6(19) 2_646 2_646 ?
O1 Yb1 O3 159.6(19) 2_646 2_556 ?
O1 Yb1 O4 74.7(11) 2_646 2_556 ?
O1 Yb1 O5 106.9(18) 2_646 1_455 ?
O1 Yb1 O5 130.9(19) 2_646 2_656 ?
O2 Yb1 O2 123.7(19) 1_555 2_646 ?
O2 Yb1 O3 129.4(17) 1_555 2_556 ?
O2 Yb1 O4 68.2(10) 1_555 2_556 ?
O2 Yb1 O5 134.8(18) 1_555 1_455 ?
O2 Yb1 O5 69.0(14) 1_555 2_656 ?
O2 Yb1 O3 66.6(12) 2_646 2_556 ?
O2 Yb1 O4 160(2) 2_646 2_556 ?
O2 Yb1 O5 101.2(18) 2_646 1_455 ?
O2 Yb1 O5 128(2) 2_646 2_656 ?
O3 Yb1 O4 120.4(19) 2_556 2_556 ?
O3 Yb1 O5 71.0(14) 2_556 1_455 ?
O3 Yb1 O5 69.5(15) 2_556 2_656 ?
O4 Yb1 O5 67.1(14) 2_556 1_455 ?
O4 Yb1 O5 69.4(14) 2_556 2_656 ?
O5 Yb1 O5 89.0(18) 1_455 2_656 ?
O1 Na2 O1 120.0(16) 1_555 2_646 ?
O1 Na2 O2 76.0(14) 1_555 1_555 ?
O1 Na2 O2 68.6(12) 1_555 2_646 ?
O1 Na2 O3 62.2(11) 1_555 2_556 ?
O1 Na2 O4 131.3(18) 1_555 2_556 ?
O1 Na2 O5 132.3(19) 1_555 1_455 ?
O1 Na2 O5 67.5(15) 1_555 2_656 ?
O1 Na2 O2 67.1(11) 2_646 1_555 ?
O1 Na2 O2 94.6(19) 2_646 2_646 ?
O1 Na2 O3 159.6(19) 2_646 2_556 ?
O1 Na2 O4 74.7(11) 2_646 2_556 ?
O1 Na2 O5 106.9(18) 2_646 1_455 ?
O1 Na2 O5 130.9(19) 2_646 2_656 ?
O2 Na2 O2 123.7(19) 1_555 2_646 ?
O2 Na2 O3 129.4(17) 1_555 2_556 ?
O2 Na2 O4 68.2(10) 1_555 2_556 ?
O2 Na2 O5 134.8(18) 1_555 1_455 ?
O2 Na2 O5 69.0(14) 1_555 2_656 ?
O2 Na2 O3 66.6(12) 2_646 2_556 ?
O2 Na2 O4 160(2) 2_646 2_556 ?
O2 Na2 O5 101.2(18) 2_646 1_455 ?
O2 Na2 O5 128(2) 2_646 2_656 ?
O3 Na2 O4 120.4(19) 2_556 2_556 ?
O3 Na2 O5 71.0(14) 2_556 1_455 ?
O3 Na2 O5 69.5(15) 2_556 2_656 ?
O4 Na2 O5 67.1(14) 2_556 1_455 ?
O4 Na2 O5 69.4(14) 2_556 2_656 ?
O5 Na2 O5 89.0(18) 1_455 2_656 ?
O1 Co O2 99.5(18) 2_646 1_555 ?
O1 Co O3 86.4(16) 2_646 1_655 ?
O1 Co O4 177.6(19) 2_646 2_656 ?
O1 Co O5 89(2) 2_646 1_555 ?
O1 Co O6 91(2) 2_646 1_555 ?
O2 Co O3 173.8(18) 1_555 1_655 ?
O2 Co O4 78.7(14) 1_555 2_656 ?
O2 Co O5 89(2) 1_555 1_555 ?
O2 Co O6 91(2) 1_555 1_555 ?
O3 Co O4 95.3(5) 1_655 2_656 ?
O3 Co O5 89.2(19) 1_655 1_555 ?
O3 Co O6 90.7(17) 1_655 1_555 ?
O4 Co O5 89.4(19) 2_656 1_555 ?
O4 Co O6 90.9(16) 2_656 1_555 ?
O5 Co O6 180(3) 1_555 1_555 ?
O1 W O2 80.0(13) 1_555 2_646 ?
O1 W O3 92.6(14) 1_555 2_656 ?
O1 W O4 175.4(11) 1_555 1_655 ?
O1 W O5 87.7(18) 1_555 1_555 ?
O1 W O6 90.4(18) 1_555 1_556 ?
O2 W O3 172.4(16) 2_646 2_656 ?
O2 W O4 96.9(13) 2_646 1_655 ?
O2 W O5 90.4(19) 2_646 1_555 ?
O2 W O6 85.2(18) 2_646 1_556 ?
O3 W O4 90.53(17) 2_656 1_655 ?
O3 W O5 88.2(18) 2_656 1_555 ?
O3 W O6 96.1(16) 2_656 1_556 ?
O4 W O5 88.9(18) 1_655 1_555 ?
O4 W O6 92.7(17) 1_655 1_556 ?
O5 W O6 175(3) 1_555 1_556 ?
Na1 O1 Yb1 164.2(12) 2_656 1_555 ?
Na1 O1 Yb1 100.1(11) 2_656 2_656 ?
Na1 O1 Na2 164.2(12) 2_656 1_555 ?
Na1 O1 Na2 100.1(11) 2_656 2_656 ?
Na1 O1 Co 95.0(15) 2_656 2_656 ?
Na1 O1 W 82.0(11) 2_656 1_555 ?
Na1 O1 O2 116.1(15) 2_656 2_646 ?
Na1 O1 O3 111.8(13) 2_656 2_556 ?
Na1 O1 O3 57.3(11) 2_656 2_656 ?
Na1 O1 O5 115.3(17) 2_656 1_555 ?
Na1 O1 O5 136.1(18) 2_656 2_656 ?
Na1 O1 O6 56.4(14) 2_656 1_556 ?
Na1 O1 O6 54.8(13) 2_656 2_656 ?
Yb2 O1 Yb1 164.2(12) 2_656 1_555 ?
Yb2 O1 Yb1 100.1(11) 2_656 2_656 ?
Yb2 O1 Na2 164.2(12) 2_656 1_555 ?
Yb2 O1 Na2 100.1(11) 2_656 2_656 ?
Yb2 O1 Co 95.0(15) 2_656 2_656 ?
Yb2 O1 W 82.0(11) 2_656 1_555 ?
Yb2 O1 O2 116.1(15) 2_656 2_646 ?
Yb2 O1 O3 111.8(13) 2_656 2_556 ?
Yb2 O1 O3 57.3(11) 2_656 2_656 ?
Yb2 O1 O5 115.3(17) 2_656 1_555 ?
Yb2 O1 O5 136.1(18) 2_656 2_656 ?
Yb2 O1 O6 56.4(14) 2_656 1_556 ?
Yb2 O1 O6 54.8(13) 2_656 2_656 ?
Yb1 O1 Yb1 95.5(9) 1_555 2_656 ?
Yb1 O1 Na2 95.5(9) 1_555 2_656 ?
Yb1 O1 Co 84.7(11) 1_555 2_656 ?
Yb1 O1 W 90.4(8) 1_555 1_555 ?
Yb1 O1 O2 49.3(10) 1_555 2_646 ?
Yb1 O1 O3 57.1(11) 1_555 2_556 ?
Yb1 O1 O3 123.7(10) 1_555 2_656 ?
Yb1 O1 O5 67.1(12) 1_555 1_555 ?
Yb1 O1 O5 51.9(12) 1_555 2_656 ?
Yb1 O1 O6 109.1(13) 1_555 1_556 ?
Yb1 O1 O6 117.9(15) 1_555 2_656 ?
Yb1 O1 Na2 95.5(9) 2_656 1_555 ?
Yb1 O1 Co 98.5(12) 2_656 2_656 ?
Yb1 O1 W 111.4(8) 2_656 1_555 ?
Yb1 O1 O2 134.2(14) 2_656 2_646 ?
Yb1 O1 O3 133.1(11) 2_656 2_556 ?
Yb1 O1 O3 81.9(10) 2_656 2_656 ?
Yb1 O1 O5 74.4(13) 2_656 1_555 ?
Yb1 O1 O5 71.4(13) 2_656 2_656 ?
Yb1 O1 O6 141.4(16) 2_656 1_556 ?
Yb1 O1 O6 120.9(14) 2_656 2_656 ?
Na2 O1 Na2 95.5(9) 1_555 2_656 ?
Na2 O1 Co 84.7(11) 1_555 2_656 ?
Na2 O1 W 90.4(8) 1_555 1_555 ?
Na2 O1 O2 49.3(10) 1_555 2_646 ?
Na2 O1 O3 57.1(11) 1_555 2_556 ?
Na2 O1 O3 123.7(10) 1_555 2_656 ?
Na2 O1 O5 67.1(12) 1_555 1_555 ?
Na2 O1 O5 51.9(12) 1_555 2_656 ?
Na2 O1 O6 109.1(13) 1_555 1_556 ?
Na2 O1 O6 117.9(15) 1_555 2_656 ?
Na2 O1 Co 98.5(12) 2_656 2_656 ?
Na2 O1 W 111.4(8) 2_656 1_555 ?
Na2 O1 O2 134.2(14) 2_656 2_646 ?
Na2 O1 O3 133.1(11) 2_656 2_556 ?
Na2 O1 O3 81.9(10) 2_656 2_656 ?
Na2 O1 O5 74.4(13) 2_656 1_555 ?
Na2 O1 O5 71.4(13) 2_656 2_656 ?
Na2 O1 O6 141.4(16) 2_656 1_556 ?
Na2 O1 O6 120.9(14) 2_656 2_656 ?
Co O1 W 150.0(12) 2_656 1_555 ?
Co O1 O2 104.9(16) 2_656 2_646 ?
Co O1 O3 47.0(11) 2_656 2_556 ?
Co O1 O3 151.6(13) 2_656 2_656 ?
Co O1 O5 149.6(19) 2_656 1_555 ?
Co O1 O5 46.9(14) 2_656 2_656 ?
Co O1 O6 112.5(18) 2_656 1_556 ?
W O1 O2 52.1(10) 1_555 2_646 ?
W O1 O3 106.4(9) 1_555 2_556 ?
W O1 O5 46.2(11) 1_555 1_555 ?
W O1 O5 141.7(17) 1_555 2_656 ?
W O1 O6 115.2(16) 1_555 2_656 ?
O2 O1 O3 58.0(11) 2_646 2_556 ?
O2 O1 O3 94.3(12) 2_646 2_656 ?
O2 O1 O5 65.4(13) 2_646 1_555 ?
O2 O1 O5 97.2(17) 2_646 2_656 ?
O2 O1 O6 59.9(13) 2_646 1_556 ?
O2 O1 O6 103.3(18) 2_646 2_656 ?
O3 O1 O3 144.3(9) 2_556 2_656 ?
O3 O1 O5 117.5(15) 2_556 1_555 ?
O3 O1 O5 61.8(14) 2_556 2_656 ?
O3 O1 O6 85.5(14) 2_556 1_556 ?
O3 O1 O6 61.4(13) 2_556 2_656 ?
O3 O1 O5 58.1(12) 2_656 1_555 ?
O3 O1 O5 151.5(16) 2_656 2_656 ?
O3 O1 O6 59.8(12) 2_656 1_556 ?
O3 O1 O6 110.8(14) 2_656 2_656 ?
O5 O1 O5 103.9(18) 1_555 2_656 ?
O5 O1 O6 88.2(16) 1_555 1_556 ?
O5 O1 O6 161(2) 1_555 2_656 ?
O5 O1 O6 147(2) 2_656 1_556 ?
O5 O1 O6 91.8(17) 2_656 2_656 ?
O6 O1 O6 73.3(17) 1_556 2_656 ?
Na1 O2 Yb1 153.9(12) 2_655 1_555 ?
Na1 O2 Yb1 114.4(13) 2_655 2_656 ?
Na1 O2 Na2 153.9(12) 2_655 1_555 ?
Na1 O2 Na2 114.4(13) 2_655 2_656 ?
Na1 O2 Co 90.3(13) 2_655 1_555 ?
Na1 O2 W 95.3(13) 2_655 2_656 ?
Na1 O2 O1 82.3(13) 2_655 2_656 ?
Na1 O2 O3 52.8(11) 2_655 1_665 ?
Na1 O2 O4 64.2(12) 2_655 2_656 ?
Na1 O2 O5 125.6(18) 2_655 1_555 ?
Na1 O2 O6 56.6(14) 2_655 1_555 ?
Na1 O2 O6 54.8(13) 2_655 2_655 ?
Yb2 O2 Yb1 153.9(12) 2_655 1_555 ?
Yb2 O2 Yb1 114.4(13) 2_655 2_656 ?
Yb2 O2 Na2 153.9(12) 2_655 1_555 ?
Yb2 O2 Na2 114.4(13) 2_655 2_656 ?
Yb2 O2 Co 90.3(13) 2_655 1_555 ?
Yb2 O2 W 95.3(13) 2_655 2_656 ?
Yb2 O2 O1 82.3(13) 2_655 2_656 ?
Yb2 O2 O3 52.8(11) 2_655 1_665 ?
Yb2 O2 O4 64.2(12) 2_655 2_656 ?
Yb2 O2 O5 125.6(18) 2_655 1_555 ?
Yb2 O2 O6 56.6(14) 2_655 1_555 ?
Yb2 O2 O6 54.8(13) 2_655 2_655 ?
Yb1 O2 Yb1 90.8(10) 1_555 2_656 ?
Yb1 O2 Na2 90.8(10) 1_555 2_656 ?
Yb1 O2 Co 81.6(11) 1_555 1_555 ?
Yb1 O2 W 73.9(9) 1_555 2_656 ?
Yb1 O2 O1 105.6(9) 1_555 2_656 ?
Yb1 O2 O3 152.1(10) 1_555 1_665 ?
Yb1 O2 O4 123.5(10) 1_555 2_656 ?
Yb1 O2 O5 63.6(12) 1_555 1_555 ?
Yb1 O2 O6 102.8(13) 1_555 1_555 ?
Yb1 O2 O6 106.6(14) 1_555 2_655 ?
Yb1 O2 Na2 90.8(10) 2_656 1_555 ?
Yb1 O2 Co 120.8(11) 2_656 1_555 ?
Yb1 O2 W 97.5(11) 2_656 2_656 ?
Yb1 O2 O1 62.0(12) 2_656 2_656 ?
Yb1 O2 O3 61.6(12) 2_656 1_665 ?
Yb1 O2 O4 93.5(12) 2_656 2_656 ?
Yb1 O2 O5 78.3(15) 2_656 1_555 ?
Yb1 O2 O6 155.4(18) 2_656 1_555 ?
Yb1 O2 O6 123.1(15) 2_656 2_655 ?
Na2 O2 Na2 90.8(10) 1_555 2_656 ?
Na2 O2 Co 81.6(11) 1_555 1_555 ?
Na2 O2 W 73.9(9) 1_555 2_656 ?
Na2 O2 O1 105.6(9) 1_555 2_656 ?
Na2 O2 O3 152.1(10) 1_555 1_665 ?
Na2 O2 O4 123.5(10) 1_555 2_656 ?
Na2 O2 O5 63.6(12) 1_555 1_555 ?
Na2 O2 O6 102.8(13) 1_555 1_555 ?
Na2 O2 O6 106.6(14) 1_555 2_655 ?
Na2 O2 Co 120.8(11) 2_656 1_555 ?
Na2 O2 W 97.5(11) 2_656 2_656 ?
Na2 O2 O1 62.0(12) 2_656 2_656 ?
Na2 O2 O3 61.6(12) 2_656 1_665 ?
Na2 O2 O4 93.5(12) 2_656 2_656 ?
Na2 O2 O5 78.3(15) 2_656 1_555 ?
Na2 O2 O6 155.4(18) 2_656 1_555 ?
Na2 O2 O6 123.1(15) 2_656 2_655 ?
Co O2 W 134.7(12) 1_555 2_656 ?
Co O2 O1 172.5(12) 1_555 2_656 ?
Co O2 O3 115.4(10) 1_555 1_665 ?
Co O2 O4 48.8(11) 1_555 2_656 ?
Co O2 O5 45.8(13) 1_555 1_555 ?
Co O2 O6 115.3(18) 1_555 2_655 ?
W O2 O1 47.9(10) 2_656 2_656 ?
W O2 O3 103.4(9) 2_656 1_665 ?
W O2 O4 159.3(10) 2_656 2_656 ?
W O2 O5 137.1(17) 2_656 1_555 ?
W O2 O6 105.9(16) 2_656 1_555 ?
O1 O2 O3 59.0(11) 2_656 1_665 ?
O1 O2 O4 125.8(12) 2_656 2_656 ?
O1 O2 O5 139.2(17) 2_656 1_555 ?
O1 O2 O6 130.9(18) 2_656 1_555 ?
O1 O2 O6 61.1(13) 2_656 2_655 ?
O3 O2 O4 66.8(9) 1_665 2_656 ?
O3 O2 O5 111.2(16) 1_665 1_555 ?
O3 O2 O6 104.6(16) 1_665 1_555 ?
O3 O2 O6 86.7(13) 1_665 2_655 ?
O4 O2 O5 62.4(14) 2_656 1_555 ?
O4 O2 O6 61.9(13) 2_656 1_555 ?
O4 O2 O6 117.1(15) 2_656 2_655 ?
O5 O2 O6 89.4(16) 1_555 1_555 ?
O5 O2 O6 158(2) 1_555 2_655 ?
O6 O2 O6 72.8(17) 1_555 2_655 ?
Na1 O3 Na1 92.6(13) 1_555 2_545 ?
Na1 O3 Yb2 92.6(13) 1_555 2_545 ?
Na1 O3 Yb1 153.8(11) 1_555 2_546 ?
Na1 O3 Na2 153.8(11) 1_555 2_546 ?
Na1 O3 Co 81.4(10) 1_555 1_455 ?
Na1 O3 W 82.0(8) 1_555 2_646 ?
Na1 O3 O1 122.3(17) 1_555 2_546 ?
Na1 O3 O1 54.7(11) 1_555 2_646 ?
Na1 O3 O2 154.4(16) 1_555 1_445 ?
Na1 O3 O4 114.3(9) 1_555 2_546 ?
Na1 O3 O4 46.7(7) 1_555 2_556 ?
Na1 O3 O5 103.9(15) 1_555 1_455 ?
Na1 O3 O5 114.8(16) 1_555 2_646 ?
Na1 O3 O6 64.2(12) 1_555 1_455 ?
Na1 O3 O6 55.0(12) 1_555 2_645 ?
Na1 O3 Yb2 92.6(13) 2_545 1_555 ?
Na1 O3 Yb1 113.6(12) 2_545 2_546 ?
Na1 O3 Na2 113.6(12) 2_545 2_546 ?
Na1 O3 Co 114.6(11) 2_545 1_455 ?
Na1 O3 W 93.0(11) 2_545 2_646 ?
Na1 O3 O1 89.4(14) 2_545 2_546 ?
Na1 O3 O1 125.0(17) 2_545 2_646 ?
Na1 O3 O2 61.8(13) 2_545 1_445 ?
Na1 O3 O4 62.0(10) 2_545 2_546 ?
Na1 O3 O4 126.6(11) 2_545 2_556 ?
Na1 O3 O5 150.7(19) 2_545 1_455 ?
Na1 O3 O5 122.7(17) 2_545 2_646 ?
Na1 O3 O6 74.1(16) 2_545 1_455 ?
Na1 O3 O6 66.8(13) 2_545 2_645 ?
Yb2 O3 Yb2 92.6(13) 1_555 2_545 ?
Yb2 O3 Yb1 153.8(11) 1_555 2_546 ?
Yb2 O3 Na2 153.8(11) 1_555 2_546 ?
Yb2 O3 Co 81.4(10) 1_555 1_455 ?
Yb2 O3 W 82.0(8) 1_555 2_646 ?
Yb2 O3 O1 122.3(17) 1_555 2_546 ?
Yb2 O3 O1 54.7(11) 1_555 2_646 ?
Yb2 O3 O2 154.4(16) 1_555 1_445 ?
Yb2 O3 O4 114.3(9) 1_555 2_546 ?
Yb2 O3 O4 46.7(7) 1_555 2_556 ?
Yb2 O3 O5 103.9(15) 1_555 1_455 ?
Yb2 O3 O5 114.8(16) 1_555 2_646 ?
Yb2 O3 O6 64.2(12) 1_555 1_455 ?
Yb2 O3 O6 55.0(12) 1_555 2_645 ?
Yb2 O3 Yb1 113.6(12) 2_545 2_546 ?
Yb2 O3 Na2 113.6(12) 2_545 2_546 ?
Yb2 O3 Co 114.6(11) 2_545 1_455 ?
Yb2 O3 W 93.0(11) 2_545 2_646 ?
Yb2 O3 O1 89.4(14) 2_545 2_546 ?
Yb2 O3 O1 125.0(17) 2_545 2_646 ?
Yb2 O3 O2 61.8(13) 2_545 1_445 ?
Yb2 O3 O4 62.0(10) 2_545 2_546 ?
Yb2 O3 O4 126.6(11) 2_545 2_556 ?
Yb2 O3 O5 150.7(19) 2_545 1_455 ?
Yb2 O3 O5 122.7(17) 2_545 2_646 ?
Yb2 O3 O6 74.1(16) 2_545 1_455 ?
Yb2 O3 O6 66.8(13) 2_545 2_645 ?
Yb1 O3 Co 87.2(7) 2_546 1_455 ?
Yb1 O3 W 96.2(7) 2_546 2_646 ?
Yb1 O3 O1 60.7(11) 2_546 2_546 ?
Yb1 O3 O1 106.2(14) 2_546 2_646 ?
Yb1 O3 O2 51.8(10) 2_546 1_445 ?
Yb1 O3 O4 80.3(9) 2_546 2_546 ?
Yb1 O3 O4 111.4(8) 2_546 2_556 ?
Yb1 O3 O5 52.6(12) 2_546 1_455 ?
Yb1 O3 O5 51.5(11) 2_546 2_646 ?
Yb1 O3 O6 121.3(15) 2_546 1_455 ?
Yb1 O3 O6 134.6(13) 2_546 2_645 ?
Na2 O3 Co 87.2(7) 2_546 1_455 ?
Na2 O3 W 96.2(7) 2_546 2_646 ?
Na2 O3 O1 60.7(11) 2_546 2_546 ?
Na2 O3 O1 106.2(14) 2_546 2_646 ?
Na2 O3 O2 51.8(10) 2_546 1_445 ?
Na2 O3 O4 80.3(9) 2_546 2_546 ?
Na2 O3 O4 111.4(8) 2_546 2_556 ?
Na2 O3 O5 52.6(12) 2_546 1_455 ?
Na2 O3 O5 51.5(11) 2_546 2_646 ?
Na2 O3 O6 121.3(15) 2_546 1_455 ?
Na2 O3 O6 134.6(13) 2_546 2_645 ?
Co O3 W 148.3(7) 1_455 2_646 ?
Co O3 O1 46.6(10) 1_455 2_546 ?
Co O3 O1 103.6(15) 1_455 2_646 ?
Co O3 O2 109.6(13) 1_455 1_445 ?
Co O3 O4 163.6(4) 1_455 2_546 ?
Co O3 O5 46.6(11) 1_455 1_455 ?
Co O3 O5 118.4(16) 1_455 2_646 ?
Co O3 O6 136.0(17) 1_455 2_645 ?
W O3 O1 155.4(16) 2_646 2_546 ?
W O3 O1 45.2(7) 2_646 2_646 ?
W O3 O2 96.8(12) 2_646 1_445 ?
W O3 O4 45.12(15) 2_646 2_546 ?
W O3 O4 109.34(15) 2_646 2_556 ?
W O3 O5 112.9(15) 2_646 1_455 ?
W O3 O5 47.7(10) 2_646 2_646 ?
W O3 O6 142.6(17) 2_646 1_455 ?
O1 O3 O1 144.3(20) 2_546 2_646 ?
O1 O3 O2 63.0(11) 2_546 1_445 ?
O1 O3 O4 117.1(10) 2_546 2_546 ?
O1 O3 O4 88.4(10) 2_546 2_556 ?
O1 O3 O5 61.3(14) 2_546 1_455 ?
O1 O3 O5 111.7(18) 2_546 2_646 ?
O1 O3 O6 61.3(13) 2_546 1_455 ?
O1 O3 O6 155.1(19) 2_546 2_645 ?
O1 O3 O2 137.9(17) 2_646 1_445 ?
O1 O3 O4 90.3(8) 2_646 2_546 ?
O1 O3 O4 64.6(8) 2_646 2_556 ?
O1 O3 O5 84.2(15) 2_646 1_455 ?
O1 O3 O5 60.3(13) 2_646 2_646 ?
O1 O3 O6 115.1(17) 2_646 1_455 ?
O1 O3 O6 58.2(12) 2_646 2_645 ?
O2 O3 O4 54.1(8) 1_445 2_546 ?
O2 O3 O4 151.0(13) 1_445 2_556 ?
O2 O3 O5 100.1(17) 1_445 1_455 ?
O2 O3 O5 81.0(15) 1_445 2_646 ?
O2 O3 O6 106.8(18) 1_445 1_455 ?
O2 O3 O6 108.4(16) 1_445 2_645 ?
O4 O3 O4 154.112(16) 2_546 2_556 ?
O4 O3 O5 128.1(15) 2_546 1_455 ?
O4 O3 O5 61.0(11) 2_546 2_646 ?
O4 O3 O6 136.0(16) 2_546 1_455 ?
O4 O3 O6 59.2(10) 2_546 2_645 ?
O4 O3 O5 58.8(11) 2_556 1_455 ?
O4 O3 O5 107.3(14) 2_556 2_646 ?
O4 O3 O6 58.6(10) 2_556 1_455 ?
O4 O3 O6 99.6(13) 2_556 2_645 ?
O5 O3 O5 71.9(16) 1_455 2_646 ?
O5 O3 O6 91.4(16) 1_455 1_455 ?
O5 O3 O6 142.4(19) 1_455 2_645 ?
O5 O3 O6 163(2) 2_646 1_455 ?
O5 O3 O6 88.5(15) 2_646 2_645 ?
O6 O3 O6 103.0(17) 1_455 2_645 ?
Na1 O4 Na1 94.9(13) 1_556 2_546 ?
Na1 O4 Yb2 94.9(13) 1_556 2_546 ?
Na1 O4 Yb1 159.1(11) 1_556 2_546 ?
Na1 O4 Na2 159.1(11) 1_556 2_546 ?
Na1 O4 Co 89.0(9) 1_556 2_646 ?
Na1 O4 W 82.1(9) 1_556 1_455 ?
Na1 O4 O2 59.1(11) 1_556 2_646 ?
Na1 O4 O3 115.7(9) 1_556 2_546 ?
Na1 O4 O3 49.5(8) 1_556 2_556 ?
Na1 O4 O5 109.0(15) 1_556 1_455 ?
Na1 O4 O5 123.2(17) 1_556 2_646 ?
Na1 O4 O6 63.4(12) 1_556 1_456 ?
Na1 O4 O6 56.4(12) 1_556 2_646 ?
Na1 O4 Yb2 94.9(13) 2_546 1_556 ?
Na1 O4 Yb1 104.9(11) 2_546 2_546 ?
Na1 O4 Na2 104.9(11) 2_546 2_546 ?
Na1 O4 Co 96.2(13) 2_546 2_646 ?
Na1 O4 W 110.8(10) 2_546 1_455 ?
Na1 O4 O2 135.8(18) 2_546 2_646 ?
Na1 O4 O3 62.2(10) 2_546 2_546 ?
Na1 O4 O3 132.1(11) 2_546 2_556 ?
Na1 O4 O5 141.4(19) 2_546 1_455 ?
Na1 O4 O5 119.7(18) 2_546 2_646 ?
Na1 O4 O6 74.9(16) 2_546 1_456 ?
Na1 O4 O6 70.5(14) 2_546 2_646 ?
Yb2 O4 Yb2 94.9(13) 1_556 2_546 ?
Yb2 O4 Yb1 159.1(11) 1_556 2_546 ?
Yb2 O4 Na2 159.1(11) 1_556 2_546 ?
Yb2 O4 Co 89.0(9) 1_556 2_646 ?
Yb2 O4 W 82.1(9) 1_556 1_455 ?
Yb2 O4 O2 59.1(11) 1_556 2_646 ?
Yb2 O4 O3 115.7(9) 1_556 2_546 ?
Yb2 O4 O3 49.5(8) 1_556 2_556 ?
Yb2 O4 O5 109.0(15) 1_556 1_455 ?
Yb2 O4 O5 123.2(17) 1_556 2_646 ?
Yb2 O4 O6 63.4(12) 1_556 1_456 ?
Yb2 O4 O6 56.4(12) 1_556 2_646 ?
Yb2 O4 Yb1 104.9(11) 2_546 2_546 ?
Yb2 O4 Na2 104.9(11) 2_546 2_546 ?
Yb2 O4 Co 96.2(13) 2_546 2_646 ?
Yb2 O4 W 110.8(10) 2_546 1_455 ?
Yb2 O4 O2 135.8(18) 2_546 2_646 ?
Yb2 O4 O3 62.2(10) 2_546 2_546 ?
Yb2 O4 O3 132.1(11) 2_546 2_556 ?
Yb2 O4 O5 141.4(19) 2_546 1_455 ?
Yb2 O4 O5 119.7(18) 2_546 2_646 ?
Yb2 O4 O6 74.9(16) 2_546 1_456 ?
Yb2 O4 O6 70.5(14) 2_546 2_646 ?
Yb1 O4 Co 95.2(9) 2_546 2_646 ?
Yb1 O4 W 84.8(6) 2_546 1_455 ?
Yb1 O4 O2 108.0(13) 2_546 2_646 ?
Yb1 O4 O3 80.1(8) 2_546 2_546 ?
Yb1 O4 O3 110.4(8) 2_546 2_556 ?
Yb1 O4 O5 50.7(12) 2_546 1_455 ?
Yb1 O4 O5 51.2(11) 2_546 2_646 ?
Yb1 O4 O6 115.2(14) 2_546 1_456 ?
Yb1 O4 O6 136.8(13) 2_546 2_646 ?
Na2 O4 Co 95.2(9) 2_546 2_646 ?
Na2 O4 W 84.8(6) 2_546 1_455 ?
Na2 O4 O2 108.0(13) 2_546 2_646 ?
Na2 O4 O3 80.1(8) 2_546 2_546 ?
Na2 O4 O3 110.4(8) 2_546 2_556 ?
Na2 O4 O5 50.7(12) 2_546 1_455 ?
Na2 O4 O5 51.2(11) 2_546 2_646 ?
Na2 O4 O6 115.2(14) 2_546 1_456 ?
Na2 O4 O6 136.8(13) 2_546 2_646 ?
Co O4 W 152.1(8) 2_646 1_455 ?
Co O4 O2 52.5(10) 2_646 2_646 ?
Co O4 O3 111.4(4) 2_646 2_556 ?
Co O4 O5 113.6(16) 2_646 1_455 ?
Co O4 O5 47.2(12) 2_646 2_646 ?
Co O4 O6 149.5(18) 2_646 1_456 ?
Co O4 O6 45.2(10) 2_646 2_646 ?
W O4 O2 100.9(13) 1_455 2_646 ?
W O4 O3 160.55(14) 1_455 2_546 ?
W O4 O5 46.9(10) 1_455 1_455 ?
W O4 O5 118.6(16) 1_455 2_646 ?
W O4 O6 137.9(16) 1_455 2_646 ?
O2 O4 O3 95.4(11) 2_646 2_546 ?
O2 O4 O3 59.1(9) 2_646 2_556 ?
O2 O4 O5 82.8(15) 2_646 1_455 ?
O2 O4 O5 65.0(14) 2_646 2_646 ?
O2 O4 O6 114.8(17) 2_646 1_456 ?
O2 O4 O6 65.3(14) 2_646 2_646 ?
O3 O4 O3 154.112(16) 2_546 2_556 ?
O3 O4 O5 126.3(15) 2_546 1_455 ?
O3 O4 O5 59.6(12) 2_546 2_646 ?
O3 O4 O6 137.0(16) 2_546 1_456 ?
O3 O4 O6 59.4(10) 2_546 2_646 ?
O3 O4 O5 59.7(11) 2_556 1_455 ?
O3 O4 O5 107.6(14) 2_556 2_646 ?
O3 O4 O6 61.3(10) 2_556 1_456 ?
O3 O4 O6 101.9(14) 2_556 2_646 ?
O5 O4 O5 71.7(16) 1_455 2_646 ?
O5 O4 O6 88.9(15) 1_455 1_456 ?
O5 O4 O6 148.1(20) 1_455 2_646 ?
O5 O4 O6 161(2) 2_646 1_456 ?
O5 O4 O6 92.4(16) 2_646 2_646 ?
O6 O4 O6 105.1(18) 1_456 2_646 ?
Yb1 O5 Yb1 112.9(11) 1_655 2_646 ?
Yb1 O5 Na2 112.9(11) 1_655 2_646 ?
Yb1 O5 Co 101.7(13) 1_655 1_555 ?
Yb1 O5 W 98.6(11) 1_655 1_555 ?
Yb1 O5 O1 112.7(15) 1_655 1_555 ?
Yb1 O5 O1 141.4(17) 1_655 2_646 ?
Yb1 O5 O2 106.3(15) 1_655 1_555 ?
Yb1 O5 O3 86.6(12) 1_655 1_655 ?
Yb1 O5 O3 57.5(12) 1_655 2_656 ?
Yb1 O5 O4 82.5(12) 1_655 1_655 ?
Yb1 O5 O4 61.7(12) 1_655 2_656 ?
Yb1 O5 Na2 112.9(11) 2_646 1_655 ?
Yb1 O5 Co 89.7(12) 2_646 1_555 ?
Yb1 O5 W 90.4(12) 2_646 1_555 ?
Yb1 O5 O1 119.9(12) 2_646 1_555 ?
Yb1 O5 O1 60.6(13) 2_646 2_646 ?
Yb1 O5 O2 125.4(16) 2_646 1_555 ?
Yb1 O5 O3 57.8(13) 2_646 1_655 ?
Yb1 O5 O3 119.2(13) 2_646 2_656 ?
Yb1 O5 O4 59.9(13) 2_646 1_655 ?
Yb1 O5 O4 119.4(13) 2_646 2_656 ?
Na2 O5 Na2 112.9(11) 1_655 2_646 ?
Na2 O5 Co 101.7(13) 1_655 1_555 ?
Na2 O5 W 98.6(11) 1_655 1_555 ?
Na2 O5 O1 112.7(15) 1_655 1_555 ?
Na2 O5 O1 141.4(17) 1_655 2_646 ?
Na2 O5 O2 106.3(15) 1_655 1_555 ?
Na2 O5 O3 86.6(12) 1_655 1_655 ?
Na2 O5 O3 57.5(12) 1_655 2_656 ?
Na2 O5 O4 82.5(12) 1_655 1_655 ?
Na2 O5 O4 61.7(12) 1_655 2_656 ?
Na2 O5 Co 89.7(12) 2_646 1_555 ?
Na2 O5 W 90.4(12) 2_646 1_555 ?
Na2 O5 O1 119.9(12) 2_646 1_555 ?
Na2 O5 O1 60.6(13) 2_646 2_646 ?
Na2 O5 O2 125.4(16) 2_646 1_555 ?
Na2 O5 O3 57.8(13) 2_646 1_655 ?
Na2 O5 O3 119.2(13) 2_646 2_656 ?
Na2 O5 O4 59.9(13) 2_646 1_655 ?
Na2 O5 O4 119.4(13) 2_646 2_656 ?
Co O5 W 158.0(13) 1_555 1_555 ?
Co O5 O1 116.6(17) 1_555 1_555 ?
Co O5 O2 45.2(14) 1_555 1_555 ?
Co O5 O3 148.6(18) 1_555 2_656 ?
Co O5 O4 147.6(18) 1_555 1_655 ?
W O5 O1 46.0(12) 1_555 1_555 ?
W O5 O1 118.6(17) 1_555 2_646 ?
W O5 O2 120.0(17) 1_555 1_555 ?
W O5 O3 146.7(18) 1_555 1_655 ?
W O5 O4 148.4(18) 1_555 2_656 ?
O1 O5 O1 101.1(16) 1_555 2_646 ?
O1 O5 O2 74.0(16) 1_555 1_555 ?
O1 O5 O3 157.1(17) 1_555 1_655 ?
O1 O5 O3 61.6(13) 1_555 2_656 ?
O1 O5 O4 90.2(12) 1_555 1_655 ?
O1 O5 O4 115.7(18) 1_555 2_656 ?
O1 O5 O2 64.9(14) 2_646 1_555 ?
O1 O5 O3 57.0(13) 2_646 1_655 ?
O1 O5 O3 161.0(19) 2_646 2_656 ?
O1 O5 O4 116.5(18) 2_646 1_655 ?
O1 O5 O4 87.6(14) 2_646 2_656 ?
O2 O5 O3 89.3(14) 1_555 1_655 ?
O2 O5 O3 113.5(18) 1_555 2_656 ?
O2 O5 O4 163.9(19) 1_555 1_655 ?
O2 O5 O4 52.6(13) 1_555 2_656 ?
O3 O5 O3 141.0(18) 1_655 2_656 ?
O3 O5 O4 105.0(18) 1_655 1_655 ?
O3 O5 O4 61.6(12) 1_655 2_656 ?
O3 O5 O4 59.4(11) 2_656 1_655 ?
O3 O5 O4 106.6(18) 2_656 2_656 ?
O4 O5 O4 141.3(18) 1_655 2_656 ?
Na1 O6 Na1 167.1(17) 1_555 1_655 ?
Na1 O6 Na1 109.2(16) 1_555 2_655 ?
Na1 O6 Yb2 167.1(17) 1_555 1_655 ?
Na1 O6 Yb2 109.2(16) 1_555 2_655 ?
Na1 O6 Co 98.1(15) 1_555 1_555 ?
Na1 O6 W 107.5(14) 1_555 1_554 ?
Na1 O6 O1 82.6(14) 1_555 1_554 ?
Na1 O6 O1 58.7(14) 1_555 2_646 ?
Na1 O6 O2 84.2(15) 1_555 1_555 ?
Na1 O6 O2 57.7(14) 1_555 2_645 ?
Na1 O6 O3 111.5(14) 1_555 1_655 ?
Na1 O6 O3 143.8(14) 1_555 2_655 ?
Na1 O6 O4 119.7(14) 1_555 1_654 ?
Na1 O6 O4 135.1(14) 1_555 2_656 ?
Na1 O6 Na1 82.4(14) 1_655 2_655 ?
Na1 O6 Yb2 167.1(17) 1_655 1_555 ?
Na1 O6 Yb2 82.4(14) 1_655 2_655 ?
Na1 O6 Co 75.4(12) 1_655 1_555 ?
Na1 O6 W 78.2(12) 1_655 1_554 ?
Na1 O6 O1 109.1(15) 1_655 1_554 ?
Na1 O6 O1 110.9(16) 1_655 2_646 ?
Na1 O6 O2 98.4(15) 1_655 1_555 ?
Na1 O6 O2 123.1(16) 1_655 2_645 ?
Na1 O6 O3 56.0(11) 1_655 1_655 ?
Na1 O6 O3 47.2(10) 1_655 2_655 ?
Na1 O6 O4 56.0(11) 1_655 1_654 ?
Na1 O6 O4 45.6(11) 1_655 2_656 ?
Na1 O6 Yb2 109.2(16) 2_655 1_555 ?
Na1 O6 Yb2 82.4(14) 2_655 1_655 ?
Na1 O6 Co 91.2(13) 2_655 1_555 ?
Na1 O6 W 86.2(13) 2_655 1_554 ?
Na1 O6 O1 57.0(14) 2_655 1_554 ?
Na1 O6 O1 121.1(16) 2_655 2_646 ?
Na1 O6 O2 56.2(14) 2_655 1_555 ?
Na1 O6 O2 115.8(17) 2_655 2_645 ?
Na1 O6 O3 122.4(14) 2_655 1_655 ?
Na1 O6 O3 58.3(13) 2_655 2_655 ?
Na1 O6 O4 117.7(14) 2_655 1_654 ?
Na1 O6 O4 60.3(13) 2_655 2_656 ?
Yb2 O6 Yb2 167.1(17) 1_555 1_655 ?
Yb2 O6 Yb2 109.2(16) 1_555 2_655 ?
Yb2 O6 Co 98.1(15) 1_555 1_555 ?
Yb2 O6 W 107.5(14) 1_555 1_554 ?
Yb2 O6 O1 82.6(14) 1_555 1_554 ?
Yb2 O6 O1 58.7(14) 1_555 2_646 ?
Yb2 O6 O2 84.2(15) 1_555 1_555 ?
Yb2 O6 O2 57.7(14) 1_555 2_645 ?
Yb2 O6 O3 111.5(14) 1_555 1_655 ?
Yb2 O6 O3 143.8(14) 1_555 2_655 ?
Yb2 O6 O4 119.7(14) 1_555 1_654 ?
Yb2 O6 O4 135.1(14) 1_555 2_656 ?
Yb2 O6 Yb2 82.4(14) 1_655 2_655 ?
Yb2 O6 Co 75.4(12) 1_655 1_555 ?
Yb2 O6 W 78.2(12) 1_655 1_554 ?
Yb2 O6 O1 109.1(15) 1_655 1_554 ?
Yb2 O6 O1 110.9(16) 1_655 2_646 ?
Yb2 O6 O2 98.4(15) 1_655 1_555 ?
Yb2 O6 O2 123.1(16) 1_655 2_645 ?
Yb2 O6 O3 56.0(11) 1_655 1_655 ?
Yb2 O6 O3 47.2(10) 1_655 2_655 ?
Yb2 O6 O4 56.0(11) 1_655 1_654 ?
Yb2 O6 O4 45.6(11) 1_655 2_656 ?
Yb2 O6 Co 91.2(13) 2_655 1_555 ?
Yb2 O6 W 86.2(13) 2_655 1_554 ?
Yb2 O6 O1 57.0(14) 2_655 1_554 ?
Yb2 O6 O1 121.1(16) 2_655 2_646 ?
Yb2 O6 O2 56.2(14) 2_655 1_555 ?
Yb2 O6 O2 115.8(17) 2_655 2_645 ?
Yb2 O6 O3 122.4(14) 2_655 1_655 ?
Yb2 O6 O3 58.3(13) 2_655 2_655 ?
Yb2 O6 O4 117.7(14) 2_655 1_654 ?
Yb2 O6 O4 60.3(13) 2_655 2_656 ?
Co O6 W 153.6(12) 1_555 1_554 ?
Co O6 O1 145.6(18) 1_555 1_554 ?
Co O6 O2 45.2(13) 1_555 1_555 ?
Co O6 O2 147.7(19) 1_555 2_645 ?
Co O6 O3 114.9(16) 1_555 2_655 ?
Co O6 O4 115.7(16) 1_555 1_654 ?
W O6 O1 47.5(11) 1_554 1_554 ?
W O6 O1 151.6(19) 1_554 2_646 ?
W O6 O2 142.2(18) 1_554 1_555 ?
W O6 O2 52.4(13) 1_554 2_645 ?
W O6 O3 117.0(16) 1_554 1_655 ?
W O6 O4 45.2(10) 1_554 1_654 ?
W O6 O4 114.5(16) 1_554 2_656 ?
O1 O6 O1 139.2(18) 1_554 2_646 ?
O1 O6 O2 101.3(18) 1_554 1_555 ?
O1 O6 O2 59.0(13) 1_554 2_645 ?
O1 O6 O3 163.2(17) 1_554 1_655 ?
O1 O6 O3 61.9(12) 1_554 2_655 ?
O1 O6 O4 92.7(12) 1_554 1_654 ?
O1 O6 O4 114.8(17) 1_554 2_656 ?
O1 O6 O2 65.1(13) 2_646 1_555 ?
O1 O6 O2 103.8(18) 2_646 2_645 ?
O1 O6 O3 57.3(13) 2_646 1_655 ?
O1 O6 O3 157.4(18) 2_646 2_655 ?
O1 O6 O4 116.4(18) 2_646 1_654 ?
O1 O6 O4 88.2(13) 2_646 2_656 ?
O2 O6 O2 137.5(20) 1_555 2_645 ?
O2 O6 O3 89.6(14) 1_555 1_655 ?
O2 O6 O3 108.3(17) 1_555 2_655 ?
O2 O6 O4 153.9(18) 1_555 1_654 ?
O2 O6 O4 52.8(12) 1_555 2_656 ?
O2 O6 O3 119.9(18) 2_645 1_655 ?
O2 O6 O3 95.1(13) 2_645 2_655 ?
O2 O6 O4 68.6(13) 2_645 1_654 ?
O2 O6 O4 166.8(18) 2_645 2_656 ?
O3 O6 O3 102.6(15) 1_655 2_655 ?
O3 O6 O4 72.6(15) 1_655 1_654 ?
O3 O6 O4 62.0(10) 1_655 2_656 ?
O3 O6 O4 59.5(10) 2_655 1_654 ?
O3 O6 O4 72.0(14) 2_655 2_656 ?
O4 O6 O4 101.3(15) 1_654 2_656 ?

loop_
_geom_bond_atom_site_label_1
_geom_bond_atom_site_label_2
_geom_bond_distance
_geom_bond_site_symmetry_2
_geom_bond_publ_flag
Na1 Co 3.05(2) 1_455 ?
Na1 Co 3.35(2) 1_555 ?
Na1 Co 3.250(17) 2_645 ?
Na1 W 3.104(19) 1_454 ?
Na1 W 3.076(16) 2_646 ?
Na1 W 3.440(16) 2_656 ?
Na1 O1 3.49(3) 1_554 ?
Na1 O1 2.57(3) 2_646 ?
Na1 O2 2.55(3) 2_645 ?
Na1 O3 2.66(3) 1_555 ?
Na1 O3 2.30(3) 2_555 ?
Na1 O4 2.67(3) 1_554 ?
Na1 O4 2.18(3) 2_556 ?
Na1 O6 2.88(3) 1_455 ?
Na1 O6 2.46(3) 1_555 ?
Na1 O6 2.56(4) 2_645 ?
Na1 O6 3.08(4) 2_655 ?
Yb2 Co 3.05(2) 1_455 ?
Yb2 Co 3.35(2) 1_555 ?
Yb2 Co 3.250(17) 2_645 ?
Yb2 W 3.104(19) 1_454 ?
Yb2 W 3.076(16) 2_646 ?
Yb2 W 3.440(16) 2_656 ?
Yb2 O1 3.49(3) 1_554 ?
Yb2 O1 2.57(3) 2_646 ?
Yb2 O2 2.55(3) 2_645 ?
Yb2 O3 2.66(3) 1_555 ?
Yb2 O3 2.30(3) 2_555 ?
Yb2 O4 2.67(3) 1_554 ?
Yb2 O4 2.18(3) 2_556 ?
Yb2 O6 2.88(3) 1_455 ?
Yb2 O6 2.46(3) 1_555 ?
Yb2 O6 2.56(4) 2_645 ?
Yb2 O6 3.08(4) 2_655 ?
Yb1 Co 3.390(14) 1_455 ?
Yb1 Co 3.320(14) 1_555 ?
Yb1 Co 3.105(7) 2_656 ?
Yb1 W 3.358(5) 1_455 ?
Yb1 W 3.352(5) 1_555 ?
Yb1 W 3.163(4) 2_656 ?
Yb1 O1 2.62(3) 1_555 ?
Yb1 O1 2.43(3) 2_646 ?
Yb1 O2 2.95(3) 1_555 ?
Yb1 O2 2.25(3) 2_646 ?
Yb1 O3 2.52(3) 2_556 ?
Yb1 O4 3.45(2) 1_555 ?
Yb1 O4 2.64(3) 2_556 ?
Yb1 O5 2.34(3) 1_455 ?
Yb1 O5 3.05(3) 1_555 ?
Yb1 O5 3.24(3) 2_646 ?
Yb1 O5 2.36(3) 2_656 ?
Na2 Co 3.390(14) 1_455 ?
Na2 Co 3.320(14) 1_555 ?
Na2 Co 3.105(7) 2_656 ?
Na2 W 3.358(5) 1_455 ?
Na2 W 3.352(5) 1_555 ?
Na2 W 3.163(4) 2_656 ?
Na2 O1 2.62(3) 1_555 ?
Na2 O1 2.43(3) 2_646 ?
Na2 O2 2.95(3) 1_555 ?
Na2 O2 2.25(3) 2_646 ?
Na2 O3 2.52(3) 2_556 ?
Na2 O4 3.45(2) 1_555 ?
Na2 O4 2.64(3) 2_556 ?
Na2 O5 2.34(3) 1_455 ?
Na2 O5 3.05(3) 1_555 ?
Na2 O5 3.24(3) 2_646 ?
Na2 O5 2.36(3) 2_656 ?
Co Na1 3.35(2) 1_555 ?
Co Na1 3.05(2) 1_655 ?
Co Na1 3.250(17) 2_655 ?
Co Yb2 3.35(2) 1_555 ?
Co Yb2 3.05(2) 1_655 ?
Co Yb2 3.250(17) 2_655 ?
Co Yb1 3.320(14) 1_555 ?
Co Yb1 3.390(14) 1_655 ?
Co Yb1 3.105(7) 2_646 ?
Co Na2 3.320(14) 1_555 ?
Co Na2 3.390(14) 1_655 ?
Co Na2 3.105(7) 2_646 ?
Co O1 1.93(3) 2_646 ?
Co O2 2.01(3) 1_555 ?
Co O3 1.943(8) 1_655 ?
Co O4 1.901(14) 2_656 ?
Co O5 2.03(3) 1_555 ?
Co O6 1.95(3) 1_555 ?
W Na1 3.104(19) 1_656 ?
W Na1 3.440(16) 2_646 ?
W Na1 3.076(16) 2_656 ?
W Yb2 3.104(19) 1_656 ?
W Yb2 3.440(16) 2_646 ?
W Yb2 3.076(16) 2_656 ?
W Yb1 3.352(5) 1_555 ?
W Yb1 3.358(5) 1_655 ?
W Yb1 3.163(4) 2_646 ?
W Na2 3.352(5) 1_555 ?
W Na2 3.358(5) 1_655 ?
W Na2 3.163(4) 2_646 ?
W O1 2.079(18) 1_555 ?
W O2 2.21(3) 2_646 ?
W O2 3.46(3) 2_746 ?
W O3 1.967(4) 2_656 ?
W O4 1.994(4) 1_655 ?
W O5 2.09(3) 1_555 ?
W O6 1.89(2) 1_556 ?
O1 Na1 3.49(3) 1_556 ?
O1 Na1 2.57(3) 2_656 ?
O1 Yb2 3.49(3) 1_556 ?
O1 Yb2 2.57(3) 2_656 ?
O1 Yb1 2.62(3) 1_555 ?
O1 Yb1 2.43(3) 2_656 ?
O1 Na2 2.62(3) 1_555 ?
O1 Na2 2.43(3) 2_656 ?
O1 Co 1.93(3) 2_656 ?
O1 W 2.079(18) 1_555 ?
O1 O2 3.44(4) 1_555 ?
O1 O2 2.76(3) 2_646 ?
O1 O2 3.01(3) 2_656 ?
O1 O3 2.65(3) 2_556 ?
O1 O3 2.93(3) 2_656 ?
O1 O4 3.08(2) 1_665 ?
O1 O5 2.89(4) 1_555 ?
O1 O5 2.77(4) 2_656 ?
O1 O6 2.82(4) 1_556 ?
O1 O6 2.76(4) 2_656 ?
O2 Na1 2.55(3) 2_655 ?
O2 Yb2 2.55(3) 2_655 ?
O2 Yb1 2.95(3) 1_555 ?
O2 Yb1 2.25(3) 2_656 ?
O2 Na2 2.95(3) 1_555 ?
O2 Na2 2.25(3) 2_656 ?
O2 Co 2.01(3) 1_555 ?
O2 W 2.21(3) 2_656 ?
O2 W 3.46(3) 2_756 ?
O2 O1 3.44(4) 1_555 ?
O2 O1 3.01(3) 2_646 ?
O2 O1 2.76(3) 2_656 ?
O2 O3 2.63(3) 1_665 ?
O2 O4 3.15(3) 2_556 ?
O2 O4 2.48(3) 2_656 ?
O2 O5 2.83(4) 1_555 ?
O2 O5 3.05(4) 2_656 ?
O2 O6 2.83(4) 1_555 ?
O2 O6 2.78(4) 2_655 ?
O3 Na1 2.66(3) 1_555 ?
O3 Na1 2.30(3) 2_545 ?
O3 Yb2 2.66(3) 1_555 ?
O3 Yb2 2.30(3) 2_545 ?
O3 Yb1 2.52(3) 2_546 ?
O3 Na2 2.52(3) 2_546 ?
O3 Co 1.943(8) 1_455 ?
O3 W 1.967(4) 2_646 ?
O3 O1 2.65(3) 2_546 ?
O3 O1 2.93(3) 2_646 ?
O3 O2 2.63(3) 1_445 ?
O3 O4 3.30(4) 1_554 ?
O3 O4 2.8137(5) 2_546 ?
O3 O4 2.8416(5) 2_556 ?
O3 O5 2.79(4) 1_455 ?
O3 O5 2.82(4) 2_646 ?
O3 O6 2.77(4) 1_455 ?
O3 O6 2.87(3) 2_645 ?
O4 Na1 2.67(3) 1_556 ?
O4 Na1 2.18(3) 2_546 ?
O4 Yb2 2.67(3) 1_556 ?
O4 Yb2 2.18(3) 2_546 ?
O4 Yb1 3.45(2) 1_555 ?
O4 Yb1 2.64(3) 2_546 ?
O4 Na2 3.45(2) 1_555 ?
O4 Na2 2.64(3) 2_546 ?
O4 Co 1.901(14) 2_646 ?
O4 W 1.994(4) 1_455 ?
O4 O1 3.08(2) 1_445 ?
O4 O2 3.15(3) 2_546 ?
O4 O2 2.48(3) 2_646 ?
O4 O3 3.30(4) 1_556 ?
O4 O3 2.8416(5) 2_546 ?
O4 O3 2.8137(5) 2_556 ?
O4 O5 2.86(4) 1_455 ?
O4 O5 2.76(4) 2_646 ?
O4 O6 2.81(4) 1_456 ?
O4 O6 2.75(3) 2_646 ?
O5 Yb1 3.05(3) 1_555 ?
O5 Yb1 2.34(3) 1_655 ?
O5 Yb1 2.36(3) 2_646 ?
O5 Yb1 3.24(3) 2_656 ?
O5 Na2 3.05(3) 1_555 ?
O5 Na2 2.34(3) 1_655 ?
O5 Na2 2.36(3) 2_646 ?
O5 Na2 3.24(3) 2_656 ?
O5 Co 2.03(3) 1_555 ?
O5 W 2.09(3) 1_555 ?
O5 O1 2.89(4) 1_555 ?
O5 O1 2.77(4) 2_646 ?
O5 O2 2.83(4) 1_555 ?
O5 O2 3.05(4) 2_646 ?
O5 O3 2.79(4) 1_655 ?
O5 O3 2.82(4) 2_656 ?
O5 O4 2.86(4) 1_655 ?
O5 O4 2.76(4) 2_656 ?
O5 O5 3.29(4) 2_746 ?
O5 O5 3.29(4) 2_756 ?
O6 Na1 2.46(3) 1_555 ?
O6 Na1 2.88(3) 1_655 ?
O6 Na1 3.08(4) 2_645 ?
O6 Na1 2.56(4) 2_655 ?
O6 Yb2 2.46(3) 1_555 ?
O6 Yb2 2.88(3) 1_655 ?
O6 Yb2 3.08(4) 2_645 ?
O6 Yb2 2.56(4) 2_655 ?
O6 Co 1.95(3) 1_555 ?
O6 W 1.89(2) 1_554 ?
O6 O1 2.82(4) 1_554 ?
O6 O1 2.76(4) 2_646 ?
O6 O2 2.83(4) 1_555 ?
O6 O2 2.78(4) 2_645 ?
O6 O3 2.77(4) 1_655 ?
O6 O3 2.87(3) 2_655 ?
O6 O4 2.81(4) 1_654 ?
O6 O4 2.75(3) 2_656 ?
O6 O6 3.33(5) 2_645 ?
O6 O6 3.33(5) 2_655 ?
